data_7220174
loop_
_publ_author_name
'Roopan, Selvaraj Mohana'
'Bharathi, Annadurai'
'Palaniraja, Jeyakannu'
'Anand, K.'
'Robert, Gengan'

_publ_section_title
;
 Unexpected regiospecific Michael addition Product: Synthesis of
 5,6-dihydrobenzo[1,7] phenanthroline
;
_journal_name_full 'RSC Adv.'
_journal_paper_doi 10.1039/C4RA16640J
_journal_year 2015
_chemical_formula_sum 'C30 H22 Cl2 N2 O'
_chemical_formula_weight 497.40
_chemical_name_systematic
; 
 ? 
;
_space_group_IT_number 14
_symmetry_cell_setting monoclinic
_symmetry_space_group_name_Hall '-P 2ybc'
_symmetry_space_group_name_H-M 'P 1 21/c 1'
_atom_sites_solution_hydrogens geom
_atom_sites_solution_primary direct
_atom_sites_solution_secondary difmap
_audit_creation_method SHELXL-97
_audit_update_record
;
2014-02-25 deposited with the CCDC.
2015-04-14 downloaded from the CCDC.
;
_cell_angle_alpha 90.00
_cell_angle_beta 98.4130(10)
_cell_angle_gamma 90.00
_cell_formula_units_Z 8
_cell_length_a 11.3697(2)
_cell_length_b 28.8078(5)
_cell_length_c 15.2132(3)
_cell_measurement_reflns_used 6372
_cell_measurement_temperature 293(2)
_cell_measurement_theta_max 25.561
_cell_measurement_theta_min 2.515
_cell_volume 4929.25(16)
_computing_cell_refinement 'APEX2/SAINT (Bruker, 2004)'
_computing_data_collection 'APEX2 (Bruker, 2004)'
_computing_data_reduction 'SAINT/XPREP (Bruker, 2004)'
_computing_molecular_graphics 'ORTEP3 (Farrugia, 1997) and Mercury (Bruno et al., 2002)'
_computing_publication_material 'SHELXL-97 (Sheldrick, 2008)'
_computing_structure_refinement 'SHELXL-97 (Sheldrick, 2008)'
_computing_structure_solution 'SIR92 (Altornare et al., 1993)'
_diffrn_ambient_temperature 293(2)
_diffrn_measured_fraction_theta_full 0.999
_diffrn_measured_fraction_theta_max 0.999
_diffrn_measurement_device_type 'Bruker axs kappa apex2 CCD DIffractometer'
_diffrn_measurement_method '\w and \f scan'
_diffrn_radiation_monochromator graphite
_diffrn_radiation_source 'fine-focus sealed tube'
_diffrn_radiation_type MoK\a
_diffrn_radiation_wavelength 0.71073
_diffrn_reflns_av_R_equivalents 0.0351
_diffrn_reflns_av_sigmaI/netI 0.0276
_diffrn_reflns_limit_h_max 13
_diffrn_reflns_limit_h_min -13
_diffrn_reflns_limit_k_max 34
_diffrn_reflns_limit_k_min -25
_diffrn_reflns_limit_l_max 18
_diffrn_reflns_limit_l_min -18
_diffrn_reflns_number 45391
_diffrn_reflns_theta_full 25.00
_diffrn_reflns_theta_max 25.00
_diffrn_reflns_theta_min 2.21
_exptl_absorpt_coefficient_mu 0.290
_exptl_absorpt_correction_T_max 0.9568
_exptl_absorpt_correction_T_min 0.9021
_exptl_absorpt_correction_type multi-scan
_exptl_absorpt_process_details 'SADABS (Bruker, 2004)'
_exptl_crystal_colour yellow
_exptl_crystal_density_diffrn 1.340
_exptl_crystal_density_method 'not measured'
_exptl_crystal_description block
_exptl_crystal_F_000 2064
_exptl_crystal_size_max 0.35
_exptl_crystal_size_mid 0.30
_exptl_crystal_size_min 0.30
_refine_diff_density_max 0.257
_refine_diff_density_min -0.333
_refine_diff_density_rms 0.034
_refine_ls_extinction_coef 0.0024(2)
_refine_ls_extinction_expression Fc^*^=kFc[1+0.001xFc^2^\l^3^/sin(2\q)]^-1/4^
_refine_ls_extinction_method SHELXL
_refine_ls_goodness_of_fit_ref 1.021
_refine_ls_hydrogen_treatment mixed
_refine_ls_matrix_type full
_refine_ls_number_parameters 632
_refine_ls_number_reflns 8675
_refine_ls_number_restraints 0
_refine_ls_restrained_S_all 1.021
_refine_ls_R_factor_all 0.0599
_refine_ls_R_factor_gt 0.0379
_refine_ls_shift/su_max 0.001
_refine_ls_shift/su_mean 0.000
_refine_ls_structure_factor_coef Fsqd
_refine_ls_weighting_details 'calc w=1/[\s^2^(Fo^2^)+(0.0415P)^2^+1.7678P] where P=(Fo^2^+2Fc^2^)/3'
_refine_ls_weighting_scheme calc
_refine_ls_wR_factor_gt 0.0888
_refine_ls_wR_factor_ref 0.1025
_reflns_number_gt 6373
_reflns_number_total 8675
_reflns_threshold_expression >2sigma(I)
_cod_data_source_file c4ra16640j2.cif
_cod_data_source_block shelxl
_cod_depositor_comments
;
The following automatic conversions were performed:

'_symmetry_cell_setting' value 'Monoclinic' changed to 'monoclinic'
according to
/usr/data/users/saulius/crontab/automatic-downloads/rss-feeds/RSC/lib/dictionaries/cif_core.dic
dictionary named 'cif_core.dic' version 2.4.2 from 2011-04-26.

Automatic conversion script
Id: cif_fix_values 3271 2015-04-21 07:52:19Z andrius 
;
_cod_original_sg_symbol_H-M P21/c
_cod_database_code 7220174

loop_
_symmetry_equiv_pos_as_xyz
'x, y, z'
'-x, y+1/2, -z+1/2'
'-x, -y, -z'
'x, -y-1/2, z-1/2'

loop_
_atom_site_label
_atom_site_type_symbol
_atom_site_fract_x
_atom_site_fract_y
_atom_site_fract_z
_atom_site_U_iso_or_equiv
_atom_site_adp_type
_atom_site_occupancy
_atom_site_symmetry_multiplicity
_atom_site_calc_flag
_atom_site_refinement_flags
C1 C 1.66960(18) 0.24215(7) 1.16470(14) 0.0472(5) Uani 1 1 d .
C2 C 1.69111(19) 0.22400(7) 1.25022(14) 0.0533(5) Uani 1 1 d .
H2 H 1.7368 0.2403 1.2957 0.064 Uiso 1 1 calc R
C3 C 1.64441(18) 0.18216(7) 1.26618(13) 0.0486(5) Uani 1 1 d .
H3 H 1.6595 0.1696 1.3230 0.058 Uiso 1 1 calc R
C4 C 1.57357(16) 0.15738(6) 1.19859(12) 0.0384(4) Uani 1 1 d .
C5 C 1.54816(15) 0.17688(6) 1.11314(12) 0.0365(4) Uani 1 1 d .
C6 C 1.60042(16) 0.22010(7) 1.09729(13) 0.0423(5) Uani 1 1 d .
H6 H 1.5874 0.2333 1.0409 0.051 Uiso 1 1 calc R
C7 C 1.47478(15) 0.15133(6) 1.04565(11) 0.0355(4) Uani 1 1 d .
C8 C 1.43299(15) 0.10852(6) 1.06744(11) 0.0347(4) Uani 1 1 d .
C9 C 1.47041(15) 0.09088(6) 1.15496(11) 0.0357(4) Uani 1 1 d .
C10 C 1.43374(17) 0.04304(7) 1.17814(12) 0.0419(5) Uani 1 1 d .
H10A H 1.3585 0.0446 1.2009 0.050 Uiso 1 1 calc R
H10B H 1.4926 0.0304 1.2245 0.050 Uiso 1 1 calc R
C11 C 1.42130(17) 0.01141(7) 1.09815(12) 0.0432(5) Uani 1 1 d .
H11A H 1.4982 0.0070 1.0789 0.052 Uiso 1 1 calc R
H11B H 1.3919 -0.0187 1.1135 0.052 Uiso 1 1 calc R
C12 C 1.33619(16) 0.03283(6) 1.02445(12) 0.0373(4) Uani 1 1 d .
C13 C 1.34681(15) 0.07994(6) 1.00803(11) 0.0355(4) Uani 1 1 d .
C14 C 1.19595(18) 0.07796(7) 0.89255(13) 0.0453(5) Uani 1 1 d .
C15 C 1.17529(18) 0.03094(7) 0.90454(13) 0.0473(5) Uani 1 1 d .
H15 H 1.1151 0.0155 0.8680 0.057 Uiso 1 1 calc R
C16 C 1.24594(17) 0.00797(6) 0.97159(12) 0.0394(4) Uani 1 1 d .
C17 C 1.22180(17) -0.04177(6) 0.98795(12) 0.0407(5) Uani 1 1 d .
C18 C 1.1805(2) -0.05543(8) 1.06475(14) 0.0550(6) Uani 1 1 d .
H18 H 1.1691 -0.0333 1.1072 0.066 Uiso 1 1 calc R
C19 C 1.1559(2) -0.10121(8) 1.07962(16) 0.0647(6) Uani 1 1 d .
H19 H 1.1285 -0.1100 1.1318 0.078 Uiso 1 1 calc R
C20 C 1.1720(2) -0.13371(8) 1.01738(18) 0.0597(6) Uani 1 1 d .
C21 C 1.21013(18) -0.12135(7) 0.93971(17) 0.0567(6) Uani 1 1 d .
H21 H 1.2188 -0.1436 0.8969 0.068 Uiso 1 1 calc R
C22 C 1.23562(17) -0.07542(7) 0.92561(14) 0.0467(5) Uani 1 1 d .
H22 H 1.2627 -0.0669 0.8731 0.056 Uiso 1 1 calc R
C23 C 1.1479(2) 0.14676(7) 0.80840(15) 0.0609(6) Uani 1 1 d .
H23A H 1.2297 0.1505 0.7985 0.073 Uiso 1 1 calc R
H23B H 1.1351 0.1659 0.8586 0.073 Uiso 1 1 calc R
C24 C 1.0654(2) 0.16076(8) 0.72783(16) 0.0729(7) Uani 1 1 d .
H24A H 1.0786 0.1928 0.7147 0.109 Uiso 1 1 calc R
H24B H 0.9847 0.1567 0.7383 0.109 Uiso 1 1 calc R
H24C H 1.0794 0.1418 0.6785 0.109 Uiso 1 1 calc R
C25 C 1.45377(16) 0.17199(6) 0.95490(11) 0.0373(4) Uani 1 1 d .
C26 C 1.51127(19) 0.15436(8) 0.88887(13) 0.0515(5) Uani 1 1 d .
H26 H 1.5575 0.1277 0.8991 0.062 Uiso 1 1 calc R
C27 C 1.5004(2) 0.17611(9) 0.80742(15) 0.0675(7) Uani 1 1 d .
H27 H 1.5398 0.1640 0.7631 0.081 Uiso 1 1 calc R
C28 C 1.4325(2) 0.21522(8) 0.79094(15) 0.0610(6) Uani 1 1 d .
H28 H 1.4261 0.2298 0.7359 0.073 Uiso 1 1 calc R
C29 C 1.3744(2) 0.23257(7) 0.85575(14) 0.0563(6) Uani 1 1 d .
H29 H 1.3271 0.2589 0.8447 0.068 Uiso 1 1 calc R
C30 C 1.38512(19) 0.21135(7) 0.93756(13) 0.0477(5) Uani 1 1 d .
H30 H 1.3457 0.2237 0.9817 0.057 Uiso 1 1 calc R
C31 C 1.18389(17) 0.15947(7) 1.16313(13) 0.0447(5) Uani 1 1 d .
C32 C 1.11820(18) 0.13209(8) 1.09781(13) 0.0479(5) Uani 1 1 d .
H32 H 1.0954 0.1437 1.0408 0.057 Uiso 1 1 calc R
C33 C 1.08797(17) 0.08822(7) 1.11851(12) 0.0450(5) Uani 1 1 d .
H33 H 1.0439 0.0699 1.0753 0.054 Uiso 1 1 calc R
C34 C 1.12226(16) 0.07017(7) 1.20402(12) 0.0381(4) Uani 1 1 d .
C35 C 1.19128(15) 0.09766(6) 1.26924(11) 0.0366(4) Uani 1 1 d .
C36 C 1.22063(17) 0.14318(7) 1.24621(12) 0.0424(5) Uani 1 1 d .
H36 H 1.2653 0.1621 1.2881 0.051 Uiso 1 1 calc R
C37 C 1.22505(15) 0.07839(6) 1.35566(11) 0.0360(4) Uani 1 1 d .
C38 C 1.18887(16) 0.03381(6) 1.37146(12) 0.0376(4) Uani 1 1 d .
C39 C 1.11578(17) 0.00974(6) 1.30135(12) 0.0409(5) Uani 1 1 d .
C40 C 1.0704(2) -0.03774(7) 1.31824(13) 0.0511(5) Uani 1 1 d .
H40A H 1.1282 -0.0608 1.3064 0.061 Uiso 1 1 calc R
H40B H 0.9972 -0.0435 1.2783 0.061 Uiso 1 1 calc R
C41 C 1.04773(18) -0.04221(7) 1.41299(13) 0.0483(5) Uani 1 1 d .
H41A H 0.9847 -0.0212 1.4235 0.058 Uiso 1 1 calc R
H41B H 1.0227 -0.0736 1.4238 0.058 Uiso 1 1 calc R
C42 C 1.15933(17) -0.03089(6) 1.47478(12) 0.0408(4) Uani 1 1 d .
C43 C 1.22403(17) 0.00784(6) 1.45550(12) 0.0393(4) Uani 1 1 d .
C44 C 1.35668(19) -0.00078(7) 1.58124(13) 0.0485(5) Uani 1 1 d .
C45 C 1.30138(19) -0.04073(7) 1.60539(13) 0.0504(5) Uani 1 1 d .
H45 H 1.3315 -0.0567 1.6569 0.061 Uiso 1 1 calc R
C46 C 1.20138(18) -0.05628(7) 1.55188(12) 0.0425(5) Uani 1 1 d .
C47 C 1.14309(17) -0.09940(7) 1.57734(13) 0.0431(5) Uani 1 1 d .
C48 C 1.1281(2) -0.13750(7) 1.52143(15) 0.0537(5) Uani 1 1 d .
H48 H 1.1534 -0.1359 1.4661 0.064 Uiso 1 1 calc R
C49 C 1.0763(2) -0.17775(8) 1.54642(17) 0.0609(6) Uani 1 1 d .
H49 H 1.0661 -0.2031 1.5081 0.073 Uiso 1 1 calc R
C50 C 1.04025(19) -0.18001(8) 1.62764(17) 0.0580(6) Uani 1 1 d .
C51 C 1.05689(19) -0.14350(8) 1.68560(16) 0.0565(6) Uani 1 1 d .
H51 H 1.0341 -0.1459 1.7417 0.068 Uiso 1 1 calc R
C52 C 1.10763(18) -0.10316(7) 1.66028(14) 0.0492(5) Uani 1 1 d .
H52 H 1.1182 -0.0782 1.6993 0.059 Uiso 1 1 calc R
C53 C 1.5081(2) 0.05587(8) 1.61569(15) 0.0589(6) Uani 1 1 d .
H53A H 1.4499 0.0806 1.6057 0.071 Uiso 1 1 calc R
H53B H 1.5443 0.0519 1.5623 0.071 Uiso 1 1 calc R
C54 C 1.5995(2) 0.06713(9) 1.69192(17) 0.0736(7) Uani 1 1 d .
H54A H 1.6388 0.0955 1.6801 0.110 Uiso 1 1 calc R
H54B H 1.6566 0.0424 1.7009 0.110 Uiso 1 1 calc R
H54C H 1.5625 0.0708 1.7443 0.110 Uiso 1 1 calc R
C55 C 1.29296(17) 0.10930(6) 1.42375(11) 0.0374(4) Uani 1 1 d .
C56 C 1.23660(19) 0.12941(7) 1.48809(13) 0.0490(5) Uani 1 1 d .
H56 H 1.1580 0.1218 1.4919 0.059 Uiso 1 1 calc R
C57 C 1.2960(2) 0.16082(8) 1.54699(15) 0.0640(6) Uani 1 1 d .
H57 H 1.2573 0.1741 1.5906 0.077 Uiso 1 1 calc R
C58 C 1.4105(2) 0.17250(8) 1.54180(15) 0.0650(7) Uani 1 1 d .
H58 H 1.4502 0.1937 1.5818 0.078 Uiso 1 1 calc R
C59 C 1.4672(2) 0.15315(8) 1.47793(15) 0.0622(6) Uani 1 1 d .
H59 H 1.5454 0.1613 1.4742 0.075 Uiso 1 1 calc R
C60 C 1.40894(19) 0.12158(8) 1.41876(13) 0.0512(5) Uani 1 1 d .
H60 H 1.4481 0.1085 1.3753 0.061 Uiso 1 1 calc R
N1 N 1.53622(14) 0.11408(5) 1.21805(10) 0.0403(4) Uani 1 1 d .
N2 N 1.27681(13) 0.10241(5) 0.94247(10) 0.0403(4) Uani 1 1 d .
N3 N 1.08473(14) 0.02664(6) 1.22147(10) 0.0431(4) Uani 1 1 d .
N4 N 1.32263(14) 0.02259(5) 1.50811(10) 0.0448(4) Uani 1 1 d .
O1 O 1.12402(13) 0.09911(5) 0.82571(9) 0.0603(4) Uani 1 1 d .
O2 O 1.45248(14) 0.01359(5) 1.63733(10) 0.0657(5) Uani 1 1 d .
Cl1 Cl 1.73480(6) 0.29495(2) 1.14422(5) 0.0737(2) Uani 1 1 d .
Cl2 Cl 1.14147(8) -0.19155(2) 1.03658(7) 0.1049(3) Uani 1 1 d .
Cl3 Cl 0.97264(7) -0.23001(2) 1.65885(7) 0.1007(3) Uani 1 1 d .
Cl4 Cl 1.21633(6) 0.21609(2) 1.13632(4) 0.06871(19) Uani 1 1 d .

loop_
_atom_site_aniso_label
_atom_site_aniso_U_11
_atom_site_aniso_U_22
_atom_site_aniso_U_33
_atom_site_aniso_U_23
_atom_site_aniso_U_13
_atom_site_aniso_U_12
C1 0.0428(11) 0.0375(12) 0.0590(13) -0.0032(9) -0.0002(10) -0.0040(9)
C2 0.0519(13) 0.0489(14) 0.0533(13) -0.0082(10) -0.0117(10) -0.0029(10)
C3 0.0511(12) 0.0499(13) 0.0405(11) -0.0015(9) -0.0076(9) 0.0016(10)
C4 0.0370(10) 0.0404(12) 0.0360(10) -0.0032(8) -0.0003(8) 0.0035(8)
C5 0.0341(10) 0.0367(11) 0.0377(10) -0.0010(8) 0.0019(8) 0.0043(8)
C6 0.0407(11) 0.0410(12) 0.0439(11) 0.0013(9) 0.0017(9) 0.0021(9)
C7 0.0349(10) 0.0362(11) 0.0346(10) 0.0004(8) 0.0024(8) 0.0046(8)
C8 0.0328(9) 0.0375(11) 0.0330(10) 0.0006(8) 0.0018(8) 0.0038(8)
C9 0.0342(10) 0.0400(11) 0.0324(10) 0.0016(8) 0.0025(8) 0.0034(8)
C10 0.0443(11) 0.0432(12) 0.0365(10) 0.0070(8) -0.0004(9) -0.0004(9)
C11 0.0457(11) 0.0389(11) 0.0427(11) 0.0036(9) -0.0016(9) 0.0039(9)
C12 0.0404(10) 0.0355(11) 0.0351(10) -0.0004(8) 0.0027(8) 0.0025(8)
C13 0.0339(10) 0.0392(11) 0.0324(10) 0.0003(8) 0.0017(8) 0.0016(8)
C14 0.0487(12) 0.0433(12) 0.0397(11) 0.0055(9) -0.0073(9) -0.0039(9)
C15 0.0505(12) 0.0431(12) 0.0436(11) 0.0012(9) -0.0083(9) -0.0073(9)
C16 0.0424(11) 0.0369(11) 0.0382(11) 0.0006(8) 0.0040(9) -0.0007(8)
C17 0.0415(11) 0.0371(11) 0.0409(11) 0.0019(8) -0.0031(9) -0.0008(8)
C18 0.0715(15) 0.0469(14) 0.0469(12) -0.0013(10) 0.0095(11) -0.0071(11)
C19 0.0734(16) 0.0585(16) 0.0611(15) 0.0166(12) 0.0064(12) -0.0118(12)
C20 0.0509(13) 0.0374(13) 0.0862(18) 0.0096(12) -0.0060(12) -0.0017(10)
C21 0.0447(12) 0.0409(13) 0.0825(17) -0.0116(11) 0.0030(12) 0.0065(9)
C22 0.0421(11) 0.0440(13) 0.0535(12) -0.0032(9) 0.0054(9) 0.0014(9)
C23 0.0724(15) 0.0421(13) 0.0603(14) 0.0105(10) -0.0168(12) -0.0082(11)
C24 0.0867(18) 0.0566(16) 0.0666(16) 0.0186(12) -0.0185(14) -0.0026(13)
C25 0.0406(10) 0.0369(11) 0.0330(10) 0.0012(8) 0.0007(8) -0.0048(8)
C26 0.0570(13) 0.0547(14) 0.0429(12) 0.0034(10) 0.0072(10) 0.0087(10)
C27 0.0787(17) 0.0853(19) 0.0422(13) 0.0051(12) 0.0206(12) 0.0093(14)
C28 0.0767(16) 0.0633(16) 0.0417(12) 0.0156(11) 0.0045(12) -0.0064(13)
C29 0.0704(15) 0.0422(13) 0.0528(14) 0.0120(10) -0.0033(12) 0.0029(11)
C30 0.0597(13) 0.0426(12) 0.0400(11) 0.0025(9) 0.0042(10) 0.0063(10)
C31 0.0462(12) 0.0483(13) 0.0406(11) 0.0068(9) 0.0096(9) 0.0025(9)
C32 0.0484(12) 0.0628(15) 0.0318(11) 0.0059(9) 0.0037(9) 0.0046(10)
C33 0.0438(11) 0.0557(14) 0.0333(10) -0.0033(9) -0.0020(9) 0.0038(9)
C34 0.0368(10) 0.0422(12) 0.0342(10) -0.0031(8) 0.0017(8) 0.0056(8)
C35 0.0347(10) 0.0400(11) 0.0343(10) -0.0030(8) 0.0027(8) 0.0048(8)
C36 0.0442(11) 0.0431(12) 0.0391(11) -0.0010(9) 0.0037(9) -0.0001(9)
C37 0.0351(10) 0.0384(11) 0.0335(10) -0.0036(8) 0.0013(8) 0.0023(8)
C38 0.0395(10) 0.0367(11) 0.0343(10) -0.0033(8) -0.0018(8) 0.0025(8)
C39 0.0432(11) 0.0379(11) 0.0387(11) -0.0039(8) -0.0037(9) 0.0018(8)
C40 0.0597(13) 0.0423(12) 0.0462(12) -0.0039(9) -0.0089(10) -0.0076(10)
C41 0.0490(12) 0.0422(12) 0.0505(12) 0.0006(9) -0.0036(10) -0.0049(9)
C42 0.0450(11) 0.0366(11) 0.0393(11) -0.0030(8) 0.0007(9) 0.0017(9)
C43 0.0442(11) 0.0342(11) 0.0371(10) -0.0028(8) -0.0026(8) 0.0045(8)
C44 0.0542(13) 0.0425(12) 0.0433(12) 0.0046(9) -0.0110(10) -0.0037(10)
C45 0.0605(13) 0.0437(13) 0.0424(11) 0.0079(9) -0.0084(10) -0.0013(10)
C46 0.0510(12) 0.0357(11) 0.0397(11) -0.0001(8) 0.0025(9) 0.0040(9)
C47 0.0443(11) 0.0364(11) 0.0472(12) 0.0037(9) 0.0025(9) 0.0049(8)
C48 0.0627(14) 0.0445(13) 0.0554(13) -0.0010(10) 0.0141(11) 0.0020(10)
C49 0.0667(15) 0.0368(13) 0.0799(17) -0.0038(11) 0.0134(13) 0.0008(11)
C50 0.0506(13) 0.0422(13) 0.0841(17) 0.0139(12) 0.0193(12) 0.0054(10)
C51 0.0505(13) 0.0584(15) 0.0638(15) 0.0150(12) 0.0190(11) 0.0129(11)
C52 0.0488(12) 0.0482(13) 0.0503(13) 0.0016(10) 0.0061(10) 0.0054(10)
C53 0.0643(15) 0.0478(14) 0.0594(14) 0.0094(10) -0.0090(11) -0.0097(11)
C54 0.0677(16) 0.0657(17) 0.0792(18) 0.0034(13) -0.0168(13) -0.0140(13)
C55 0.0462(11) 0.0340(10) 0.0302(10) 0.0023(8) -0.0011(8) -0.0016(8)
C56 0.0530(12) 0.0478(13) 0.0463(12) -0.0064(9) 0.0071(10) 0.0004(10)
C57 0.0864(19) 0.0541(15) 0.0505(14) -0.0177(11) 0.0070(12) 0.0005(13)
C58 0.095(2) 0.0495(14) 0.0455(13) -0.0053(11) -0.0061(13) -0.0228(13)
C59 0.0647(15) 0.0712(16) 0.0469(13) 0.0083(12) -0.0047(11) -0.0292(12)
C60 0.0513(13) 0.0639(15) 0.0371(11) -0.0014(10) 0.0021(9) -0.0101(10)
N1 0.0432(9) 0.0410(10) 0.0348(9) 0.0015(7) -0.0013(7) 0.0009(7)
N2 0.0419(9) 0.0412(9) 0.0348(8) 0.0040(7) -0.0043(7) -0.0023(7)
N3 0.0469(10) 0.0430(10) 0.0363(9) -0.0044(7) -0.0041(7) 0.0022(7)
N4 0.0500(10) 0.0391(10) 0.0406(9) 0.0022(7) -0.0087(8) -0.0029(7)
O1 0.0655(10) 0.0459(9) 0.0584(9) 0.0152(7) -0.0283(8) -0.0112(7)
O2 0.0726(10) 0.0547(10) 0.0584(9) 0.0186(7) -0.0289(8) -0.0203(8)
Cl1 0.0747(4) 0.0556(4) 0.0863(5) 0.0019(3) -0.0036(3) -0.0252(3)
Cl2 0.1031(6) 0.0431(4) 0.1619(8) 0.0275(4) -0.0034(5) -0.0129(4)
Cl3 0.1011(6) 0.0518(4) 0.1623(8) 0.0205(4) 0.0627(6) -0.0063(4)
Cl4 0.0908(5) 0.0588(4) 0.0562(4) 0.0158(3) 0.0094(3) -0.0120(3)

loop_
_atom_type_symbol
_atom_type_description
_atom_type_scat_dispersion_real
_atom_type_scat_dispersion_imag
_atom_type_scat_source
C C 0.0033 0.0016 'International Tables Vol C Tables 4.2.6.8 and 6.1.1.4'
H H 0.0000 0.0000 'International Tables Vol C Tables 4.2.6.8 and 6.1.1.4'
N N 0.0061 0.0033 'International Tables Vol C Tables 4.2.6.8 and 6.1.1.4'
O O 0.0106 0.0060 'International Tables Vol C Tables 4.2.6.8 and 6.1.1.4'
Cl Cl 0.1484 0.1585 'International Tables Vol C Tables 4.2.6.8 and 6.1.1.4'

loop_
_geom_angle_atom_site_label_1
_geom_angle_atom_site_label_2
_geom_angle_atom_site_label_3
_geom_angle
C6 C1 C2 122.34(19)
C6 C1 Cl1 119.29(17)
C2 C1 Cl1 118.36(16)
C3 C2 C1 118.88(19)
C3 C2 H2 120.6
C1 C2 H2 120.6
C2 C3 C4 121.28(19)
C2 C3 H3 119.4
C4 C3 H3 119.4
N1 C4 C3 117.98(17)
N1 C4 C5 122.51(16)
C3 C4 C5 119.45(18)
C4 C5 C6 118.31(16)
C4 C5 C7 118.53(17)
C6 C5 C7 123.11(16)
C1 C6 C5 119.65(18)
C1 C6 H6 120.2
C5 C6 H6 120.2
C8 C7 C5 118.26(16)
C8 C7 C25 124.43(16)
C5 C7 C25 117.24(16)
C7 C8 C9 118.38(16)
C7 C8 C13 124.79(16)
C9 C8 C13 116.77(16)
N1 C9 C8 124.10(17)
N1 C9 C10 116.48(15)
C8 C9 C10 119.42(16)
C9 C10 C11 111.23(15)
C9 C10 H10A 109.4
C11 C10 H10A 109.4
C9 C10 H10B 109.4
C11 C10 H10B 109.4
H10A C10 H10B 108.0
C12 C11 C10 109.12(16)
C12 C11 H11A 109.9
C10 C11 H11A 109.9
C12 C11 H11B 109.9
C10 C11 H11B 109.9
H11A C11 H11B 108.3
C13 C12 C16 118.11(16)
C13 C12 C11 118.19(16)
C16 C12 C11 123.70(17)
N2 C13 C12 123.05(16)
N2 C13 C8 116.80(16)
C12 C13 C8 120.04(16)
N2 C14 O1 119.31(17)
N2 C14 C15 124.44(17)
O1 C14 C15 116.22(17)
C16 C15 C14 118.37(18)
C16 C15 H15 120.8
C14 C15 H15 120.8
C15 C16 C12 118.61(17)
C15 C16 C17 119.13(17)
C12 C16 C17 122.22(16)
C18 C17 C22 117.95(19)
C18 C17 C16 120.73(18)
C22 C17 C16 121.28(18)
C19 C18 C17 121.1(2)
C19 C18 H18 119.5
C17 C18 H18 119.5
C20 C19 C18 119.6(2)
C20 C19 H19 120.2
C18 C19 H19 120.2
C19 C20 C21 121.0(2)
C19 C20 Cl2 119.5(2)
C21 C20 Cl2 119.6(2)
C20 C21 C22 119.1(2)
C20 C21 H21 120.5
C22 C21 H21 120.5
C21 C22 C17 121.3(2)
C21 C22 H22 119.4
C17 C22 H22 119.4
O1 C23 C24 107.35(17)
O1 C23 H23A 110.2
C24 C23 H23A 110.2
O1 C23 H23B 110.2
C24 C23 H23B 110.2
H23A C23 H23B 108.5
C23 C24 H24A 109.5
C23 C24 H24B 109.5
H24A C24 H24B 109.5
C23 C24 H24C 109.5
H24A C24 H24C 109.5
H24B C24 H24C 109.5
C26 C25 C30 118.71(18)
C26 C25 C7 120.06(17)
C30 C25 C7 120.98(17)
C25 C26 C27 120.0(2)
C25 C26 H26 120.0
C27 C26 H26 120.0
C28 C27 C26 120.9(2)
C28 C27 H27 119.6
C26 C27 H27 119.6
C29 C28 C27 119.4(2)
C29 C28 H28 120.3
C27 C28 H28 120.3
C28 C29 C30 120.3(2)
C28 C29 H29 119.9
C30 C29 H29 119.9
C29 C30 C25 120.7(2)
C29 C30 H30 119.6
C25 C30 H30 119.6
C36 C31 C32 121.84(19)
C36 C31 Cl4 119.86(16)
C32 C31 Cl4 118.28(15)
C33 C32 C31 119.17(18)
C33 C32 H32 120.4
C31 C32 H32 120.4
C32 C33 C34 120.97(18)
C32 C33 H33 119.5
C34 C33 H33 119.5
N3 C34 C33 117.99(17)
N3 C34 C35 122.41(16)
C33 C34 C35 119.58(18)
C36 C35 C34 118.27(16)
C36 C35 C37 123.32(16)
C34 C35 C37 118.39(17)
C31 C36 C35 120.13(18)
C31 C36 H36 119.9
C35 C36 H36 119.9
C38 C37 C35 118.40(16)
C38 C37 C55 124.84(16)
C35 C37 C55 116.70(16)
C37 C38 C39 118.44(16)
C37 C38 C43 124.70(16)
C39 C38 C43 116.81(16)
N3 C39 C38 124.04(18)
N3 C39 C40 116.50(16)
C38 C39 C40 119.46(17)
C39 C40 C41 110.72(16)
C39 C40 H40A 109.5
C41 C40 H40A 109.5
C39 C40 H40B 109.5
C41 C40 H40B 109.5
H40A C40 H40B 108.1
C42 C41 C40 109.50(17)
C42 C41 H41A 109.8
C40 C41 H41A 109.8
C42 C41 H41B 109.8
C40 C41 H41B 109.8
H41A C41 H41B 108.2
C43 C42 C46 117.88(17)
C43 C42 C41 117.84(17)
C46 C42 C41 124.27(18)
N4 C43 C42 123.19(17)
N4 C43 C38 116.64(17)
C42 C43 C38 120.11(16)
N4 C44 O2 119.42(18)
N4 C44 C45 124.24(18)
O2 C44 C45 116.32(17)
C46 C45 C44 118.82(18)
C46 C45 H45 120.6
C44 C45 H45 120.6
C45 C46 C42 118.43(18)
C45 C46 C47 118.72(17)
C42 C46 C47 122.85(17)
C48 C47 C52 118.18(19)
C48 C47 C46 121.49(18)
C52 C47 C46 120.24(18)
C49 C48 C47 121.1(2)
C49 C48 H48 119.4
C47 C48 H48 119.4
C50 C49 C48 119.3(2)
C50 C49 H49 120.4
C48 C49 H49 120.4
C49 C50 C51 121.2(2)
C49 C50 Cl3 119.62(19)
C51 C50 Cl3 119.21(19)
C50 C51 C52 119.5(2)
C50 C51 H51 120.2
C52 C51 H51 120.2
C51 C52 C47 120.7(2)
C51 C52 H52 119.6
C47 C52 H52 119.6
O2 C53 C54 106.86(18)
O2 C53 H53A 110.3
C54 C53 H53A 110.3
O2 C53 H53B 110.3
C54 C53 H53B 110.3
H53A C53 H53B 108.6
C53 C54 H54A 109.5
C53 C54 H54B 109.5
H54A C54 H54B 109.5
C53 C54 H54C 109.5
H54A C54 H54C 109.5
H54B C54 H54C 109.5
C56 C55 C60 118.74(18)
C56 C55 C37 119.88(17)
C60 C55 C37 121.12(17)
C55 C56 C57 120.3(2)
C55 C56 H56 119.8
C57 C56 H56 119.8
C58 C57 C56 120.5(2)
C58 C57 H57 119.8
C56 C57 H57 119.8
C57 C58 C59 119.8(2)
C57 C58 H58 120.1
C59 C58 H58 120.1
C58 C59 C60 120.3(2)
C58 C59 H59 119.9
C60 C59 H59 119.9
C55 C60 C59 120.3(2)
C55 C60 H60 119.8
C59 C60 H60 119.8
C9 N1 C4 118.03(15)
C14 N2 C13 117.35(16)
C39 N3 C34 118.25(16)
C44 N4 C43 117.35(17)
C14 O1 C23 117.39(15)
C44 O2 C53 117.33(15)

loop_
_geom_bond_atom_site_label_1
_geom_bond_atom_site_label_2
_geom_bond_distance
C1 C6 1.356(3)
C1 C2 1.390(3)
C1 Cl1 1.740(2)
C2 C3 1.353(3)
C2 H2 0.9300
C3 C4 1.405(3)
C3 H3 0.9300
C4 N1 1.364(2)
C4 C5 1.407(2)
C5 C6 1.415(3)
C5 C7 1.429(2)
C6 H6 0.9300
C7 C8 1.379(3)
C7 C25 1.490(2)
C8 C9 1.431(2)
C8 C13 1.482(2)
C9 N1 1.311(2)
C9 C10 1.497(3)
C10 C11 1.510(3)
C10 H10A 0.9700
C10 H10B 0.9700
C11 C12 1.502(2)
C11 H11A 0.9700
C11 H11B 0.9700
C12 C13 1.388(3)
C12 C16 1.404(3)
C13 N2 1.347(2)
C14 N2 1.309(2)
C14 O1 1.353(2)
C14 C15 1.391(3)
C15 C16 1.373(3)
C15 H15 0.9300
C16 C17 1.487(3)
C17 C18 1.379(3)
C17 C22 1.381(3)
C18 C19 1.374(3)
C18 H18 0.9300
C19 C20 1.363(3)
C19 H19 0.9300
C20 C21 1.364(3)
C20 Cl2 1.735(2)
C21 C22 1.378(3)
C21 H21 0.9300
C22 H22 0.9300
C23 O1 1.431(2)
C23 C24 1.486(3)
C23 H23A 0.9700
C23 H23B 0.9700
C24 H24A 0.9600
C24 H24B 0.9600
C24 H24C 0.9600
C25 C26 1.374(3)
C25 C30 1.380(3)
C26 C27 1.378(3)
C26 H26 0.9300
C27 C28 1.369(3)
C27 H27 0.9300
C28 C29 1.360(3)
C28 H28 0.9300
C29 C30 1.376(3)
C29 H29 0.9300
C30 H30 0.9300
C31 C36 1.356(3)
C31 C32 1.397(3)
C31 Cl4 1.734(2)
C32 C33 1.359(3)
C32 H32 0.9300
C33 C34 1.402(3)
C33 H33 0.9300
C34 N3 1.363(2)
C34 C35 1.414(2)
C35 C36 1.410(3)
C35 C37 1.427(2)
C36 H36 0.9300
C37 C38 1.380(3)
C37 C55 1.493(2)
C38 C39 1.432(2)
C38 C43 1.485(3)
C39 N3 1.309(2)
C39 C40 1.497(3)
C40 C41 1.506(3)
C40 H40A 0.9700
C40 H40B 0.9700
C41 C42 1.500(3)
C41 H41A 0.9700
C41 H41B 0.9700
C42 C43 1.391(3)
C42 C46 1.405(3)
C43 N4 1.347(2)
C44 N4 1.310(2)
C44 O2 1.347(2)
C44 C45 1.387(3)
C45 C46 1.373(3)
C45 H45 0.9300
C46 C47 1.486(3)
C47 C48 1.384(3)
C47 C52 1.384(3)
C48 C49 1.379(3)
C48 H48 0.9300
C49 C50 1.359(3)
C49 H49 0.9300
C50 C51 1.368(3)
C50 Cl3 1.731(2)
C51 C52 1.377(3)
C51 H51 0.9300
C52 H52 0.9300
C53 O2 1.433(2)
C53 C54 1.476(3)
C53 H53A 0.9700
C53 H53B 0.9700
C54 H54A 0.9600
C54 H54B 0.9600
C54 H54C 0.9600
C55 C56 1.374(3)
C55 C60 1.378(3)
C56 C57 1.379(3)
C56 H56 0.9300
C57 C58 1.359(3)
C57 H57 0.9300
C58 C59 1.361(3)
C58 H58 0.9300
C59 C60 1.379(3)
C59 H59 0.9300
C60 H60 0.9300

loop_
_geom_torsion_atom_site_label_1
_geom_torsion_atom_site_label_2
_geom_torsion_atom_site_label_3
_geom_torsion_atom_site_label_4
_geom_torsion
C6 C1 C2 C3 2.1(3)
Cl1 C1 C2 C3 -177.63(17)
C1 C2 C3 C4 -1.1(3)
C2 C3 C4 N1 175.65(19)
C2 C3 C4 C5 -1.6(3)
N1 C4 C5 C6 -173.94(17)
C3 C4 C5 C6 3.2(3)
N1 C4 C5 C7 3.6(3)
C3 C4 C5 C7 -179.27(17)
C2 C1 C6 C5 -0.5(3)
Cl1 C1 C6 C5 179.28(14)
C4 C5 C6 C1 -2.2(3)
C7 C5 C6 C1 -179.62(18)
C4 C5 C7 C8 -0.5(3)
C6 C5 C7 C8 176.99(17)
C4 C5 C7 C25 -177.45(16)
C6 C5 C7 C25 0.0(3)
C5 C7 C8 C9 -3.3(2)
C25 C7 C8 C9 173.47(17)
C5 C7 C8 C13 173.64(16)
C25 C7 C8 C13 -9.6(3)
C7 C8 C9 N1 4.5(3)
C13 C8 C9 N1 -172.66(17)
C7 C8 C9 C10 -175.45(16)
C13 C8 C9 C10 7.4(2)
N1 C9 C10 C11 -148.64(17)
C8 C9 C10 C11 31.3(2)
C9 C10 C11 C12 -55.3(2)
C10 C11 C12 C13 43.9(2)
C10 C11 C12 C16 -135.64(19)
C16 C12 C13 N2 -1.8(3)
C11 C12 C13 N2 178.58(17)
C16 C12 C13 C8 174.16(16)
C11 C12 C13 C8 -5.4(3)
C7 C8 C13 N2 -22.4(3)
C9 C8 C13 N2 154.58(16)
C7 C8 C13 C12 161.36(18)
C9 C8 C13 C12 -21.7(2)
N2 C14 C15 C16 -1.8(3)
O1 C14 C15 C16 -179.94(19)
C14 C15 C16 C12 -0.5(3)
C14 C15 C16 C17 177.35(18)
C13 C12 C16 C15 2.1(3)
C11 C12 C16 C15 -178.31(18)
C13 C12 C16 C17 -175.62(17)
C11 C12 C16 C17 3.9(3)
C15 C16 C17 C18 -112.2(2)
C12 C16 C17 C18 65.5(3)
C15 C16 C17 C22 65.3(3)
C12 C16 C17 C22 -116.9(2)
C22 C17 C18 C19 1.2(3)
C16 C17 C18 C19 178.8(2)
C17 C18 C19 C20 -0.3(4)
C18 C19 C20 C21 -1.2(4)
C18 C19 C20 Cl2 179.74(18)
C19 C20 C21 C22 1.8(3)
Cl2 C20 C21 C22 -179.17(16)
C20 C21 C22 C17 -0.9(3)
C18 C17 C22 C21 -0.6(3)
C16 C17 C22 C21 -178.20(18)
C8 C7 C25 C26 -72.0(3)
C5 C7 C25 C26 104.8(2)
C8 C7 C25 C30 113.7(2)
C5 C7 C25 C30 -69.5(2)
C30 C25 C26 C27 0.4(3)
C7 C25 C26 C27 -174.0(2)
C25 C26 C27 C28 -0.2(4)
C26 C27 C28 C29 -0.5(4)
C27 C28 C29 C30 0.9(4)
C28 C29 C30 C25 -0.7(3)
C26 C25 C30 C29 0.0(3)
C7 C25 C30 C29 174.36(19)
C36 C31 C32 C33 1.4(3)
Cl4 C31 C32 C33 -177.51(16)
C31 C32 C33 C34 -0.3(3)
C32 C33 C34 N3 177.25(18)
C32 C33 C34 C35 -1.2(3)
N3 C34 C35 C36 -176.73(17)
C33 C34 C35 C36 1.7(3)
N3 C34 C35 C37 1.7(3)
C33 C34 C35 C37 -179.92(17)
C32 C31 C36 C35 -1.0(3)
Cl4 C31 C36 C35 177.98(14)
C34 C35 C36 C31 -0.6(3)
C37 C35 C36 C31 -178.92(18)
C36 C35 C37 C38 178.38(17)
C34 C35 C37 C38 0.1(3)
C36 C35 C37 C55 1.1(3)
C34 C35 C37 C55 -177.21(16)
C35 C37 C38 C39 -2.2(3)
C55 C37 C38 C39 174.87(17)
C35 C37 C38 C43 175.36(17)
C55 C37 C38 C43 -7.6(3)
C37 C38 C39 N3 2.9(3)
C43 C38 C39 N3 -174.80(18)
C37 C38 C39 C40 -176.98(18)
C43 C38 C39 C40 5.3(3)
N3 C39 C40 C41 -146.98(18)
C38 C39 C40 C41 32.9(3)
C39 C40 C41 C42 -56.2(2)
C40 C41 C42 C43 44.4(2)
C40 C41 C42 C46 -137.1(2)
C46 C42 C43 N4 -1.7(3)
C41 C42 C43 N4 177.00(18)
C46 C42 C43 C38 175.35(17)
C41 C42 C43 C38 -6.0(3)
C37 C38 C43 N4 -20.5(3)
C39 C38 C43 N4 157.10(17)
C37 C38 C43 C42 162.33(18)
C39 C38 C43 C42 -20.1(3)
N4 C44 C45 C46 -2.8(3)
O2 C44 C45 C46 178.3(2)
C44 C45 C46 C42 -0.1(3)
C44 C45 C46 C47 179.30(19)
C43 C42 C46 C45 2.1(3)
C41 C42 C46 C45 -176.46(19)
C43 C42 C46 C47 -177.22(18)
C41 C42 C46 C47 4.2(3)
C45 C46 C47 C48 -121.3(2)
C42 C46 C47 C48 58.0(3)
C45 C46 C47 C52 55.4(3)
C42 C46 C47 C52 -125.3(2)
C52 C47 C48 C49 1.8(3)
C46 C47 C48 C49 178.54(19)
C47 C48 C49 C50 -0.5(3)
C48 C49 C50 C51 -1.5(3)
C48 C49 C50 Cl3 178.83(18)
C49 C50 C51 C52 2.1(3)
Cl3 C50 C51 C52 -178.22(16)
C50 C51 C52 C47 -0.7(3)
C48 C47 C52 C51 -1.2(3)
C46 C47 C52 C51 -177.96(18)
C38 C37 C55 C56 -73.8(3)
C35 C37 C55 C56 103.3(2)
C38 C37 C55 C60 112.2(2)
C35 C37 C55 C60 -70.7(2)
C60 C55 C56 C57 -0.8(3)
C37 C55 C56 C57 -174.93(19)
C55 C56 C57 C58 0.4(3)
C56 C57 C58 C59 0.1(4)
C57 C58 C59 C60 -0.3(4)
C56 C55 C60 C59 0.6(3)
C37 C55 C60 C59 174.66(19)
C58 C59 C60 C55 0.0(3)
C8 C9 N1 C4 -1.5(3)
C10 C9 N1 C4 178.50(16)
C3 C4 N1 C9 -179.80(17)
C5 C4 N1 C9 -2.7(3)
O1 C14 N2 C13 -179.75(18)
C15 C14 N2 C13 2.1(3)
C12 C13 N2 C14 -0.3(3)
C8 C13 N2 C14 -176.39(17)
C38 C39 N3 C34 -1.2(3)
C40 C39 N3 C34 178.66(17)
C33 C34 N3 C39 -179.53(17)
C35 C34 N3 C39 -1.1(3)
O2 C44 N4 C43 -177.82(19)
C45 C44 N4 C43 3.3(3)
C42 C43 N4 C44 -1.0(3)
C38 C43 N4 C44 -178.11(18)
N2 C14 O1 C23 5.5(3)
C15 C14 O1 C23 -176.3(2)
C24 C23 O1 C14 174.9(2)
N4 C44 O2 C53 3.6(3)
C45 C44 O2 C53 -177.4(2)
C54 C53 O2 C44 172.9(2)
